data_7018808
loop_
_publ_author_name
'Cadranel, Alejandro'
'Albor\'es, Pablo'
'Yamazaki, Shiori'
'Kleiman, Valeria D.'
'Baraldo, Luis M.'

_publ_section_title
;
 Efficient energy transfer via the cyanide bridge in dinuclear complexes
 containing Ru(ii) polypyridine moieties.
;
_journal_issue 17
_journal_name_full 'Dalton transactions (Cambridge, England : 2003)'
_journal_page_first 5343
_journal_page_last 5350
_journal_paper_doi 10.1039/c2dt11869f
_journal_volume 41
_journal_year 2012
_chemical_formula_sum 'C42 H36 F12 N18 O5 P2 Ru2'
_chemical_formula_weight 1364.97
_chemical_name_systematic
;
?
;
_space_group_IT_number 15
_symmetry_cell_setting monoclinic
_symmetry_space_group_name_Hall '-C 2yc'
_symmetry_space_group_name_H-M 'C 1 2/c 1'
_atom_sites_solution_hydrogens geom
_atom_sites_solution_primary direct
_atom_sites_solution_secondary difmap
_audit_creation_method SHELXL-97
_cell_angle_alpha 90.00
_cell_angle_beta 111.311(5)
_cell_angle_gamma 90.00
_cell_formula_units_Z 4
_cell_length_a 16.2142(8)
_cell_length_b 20.1734(9)
_cell_length_c 17.2470(8)
_cell_measurement_reflns_used 20286
_cell_measurement_temperature 298(2)
_cell_measurement_theta_max 27.4245
_cell_measurement_theta_min 3.6873
_cell_volume 5255.7(5)
_computing_structure_refinement 'SHELXL-97 (Sheldrick, 1997)'
_diffrn_ambient_temperature 298(2)
_diffrn_detector_area_resol_mean 16.1158
_diffrn_measured_fraction_theta_full 0.997
_diffrn_measured_fraction_theta_max 0.997
_diffrn_measurement_device_type 'Xcalibur, Eos, Gemini'
_diffrn_measurement_method '\w scans'
_diffrn_radiation_monochromator graphite
_diffrn_radiation_source 'fine-focus sealed tube'
_diffrn_radiation_type MoK\a
_diffrn_radiation_wavelength 0.71073
_diffrn_reflns_av_R_equivalents 0.1366
_diffrn_reflns_av_sigmaI/netI 0.0564
_diffrn_reflns_limit_h_max 20
_diffrn_reflns_limit_h_min -20
_diffrn_reflns_limit_k_max 25
_diffrn_reflns_limit_k_min -25
_diffrn_reflns_limit_l_max 22
_diffrn_reflns_limit_l_min -22
_diffrn_reflns_number 37688
_diffrn_reflns_theta_full 27.00
_diffrn_reflns_theta_max 27.00
_diffrn_reflns_theta_min 3.58
_exptl_absorpt_coefficient_mu 0.741
_exptl_absorpt_correction_T_max 0.901
_exptl_absorpt_correction_T_min 0.651
_exptl_absorpt_correction_type gaussian
_exptl_absorpt_process_details
;
CrysAlisPro, Oxford Diffraction Ltd.,
Version 1.171.33.51 (release 27-10-2009 CrysAlis171 .NET)
(compiled Oct 27 2009,12:04:35)
Numerical absorption correction based on gaussian integration over
a multifaceted crystal model
;
_exptl_crystal_colour red
_exptl_crystal_density_diffrn 1.725
_exptl_crystal_density_method 'not measured'
_exptl_crystal_description prism
_exptl_crystal_F_000 2720
_exptl_crystal_size_max 0.55
_exptl_crystal_size_mid 0.45
_exptl_crystal_size_min 0.16
_refine_diff_density_max 0.803
_refine_diff_density_min -0.697
_refine_diff_density_rms 0.119
_refine_ls_extinction_method none
_refine_ls_goodness_of_fit_ref 1.114
_refine_ls_hydrogen_treatment constr
_refine_ls_matrix_type full
_refine_ls_number_parameters 382
_refine_ls_number_reflns 5734
_refine_ls_number_restraints 3
_refine_ls_restrained_S_all 1.115
_refine_ls_R_factor_all 0.0785
_refine_ls_R_factor_gt 0.0636
_refine_ls_shift/su_max 0.001
_refine_ls_shift/su_mean 0.000
_refine_ls_structure_factor_coef Fsqd
_refine_ls_weighting_details 'calc w=1/[\s^2^(Fo^2^)+(0.0887P)^2^+21.5232P] where P=(Fo^2^+2Fc^2^)/3'
_refine_ls_weighting_scheme calc
_refine_ls_wR_factor_gt 0.1697
_refine_ls_wR_factor_ref 0.1899
_reflns_number_gt 4671
_reflns_number_total 5734
_reflns_threshold_expression >2sigma(I)
_cod_data_source_file c2dt11869f.txt
_cod_data_source_block 1b
_cod_original_cell_volume 5255.7(4)
_cod_original_sg_symbol_H-M C2/c
_cod_database_code 7018808

loop_
_symmetry_equiv_pos_as_xyz
'x, y, z'
'-x, y, -z+1/2'
'x+1/2, y+1/2, z'
'-x+1/2, y+1/2, -z+1/2'
'-x, -y, -z'
'x, -y, z-1/2'
'-x+1/2, -y+1/2, -z'
'x+1/2, -y+1/2, z-1/2'

loop_
_atom_site_label
_atom_site_type_symbol
_atom_site_fract_x
_atom_site_fract_y
_atom_site_fract_z
_atom_site_U_iso_or_equiv
_atom_site_adp_type
_atom_site_occupancy
_atom_site_symmetry_multiplicity
_atom_site_calc_flag
_atom_site_refinement_flags
_atom_site_disorder_assembly
_atom_site_disorder_group
Ru1 Ru 0.27524(2) 0.459249(19) 0.06481(2) 0.04400(17) Uani 1 1 d . . .
N9 N 0.4072(3) 0.4803(2) 0.0914(2) 0.0474(9) Uani 1 1 d . . .
N4 N 0.3070(3) 0.4015(2) 0.1744(2) 0.0471(9) Uani 1 1 d . . .
N8 N 0.3123(3) 0.3823(2) 0.0051(2) 0.0469(9) Uani 1 1 d . . .
N6 N 0.2471(3) 0.5348(2) 0.1338(3) 0.0512(10) Uani 1 1 d . . .
C11 C 0.1785(4) 0.4502(3) 0.1902(4) 0.0583(13) Uani 1 1 d . . .
H11 H 0.1475 0.4480 0.2294 0.070 Uiso 1 1 calc R . .
N2 N 0.1442(3) 0.4324(2) 0.0429(3) 0.0523(9) Uani 1 1 d . . .
C13 C 0.5410(4) 0.5416(4) 0.1521(4) 0.0694(17) Uani 1 1 d . . .
H13 H 0.5696 0.5786 0.1820 0.083 Uiso 1 1 calc R . .
C1 C 0.2344(3) 0.5121(3) -0.0404(4) 0.0546(12) Uani 1 1 d . . .
C12 C 0.4520(4) 0.5320(3) 0.1350(4) 0.0591(13) Uani 1 1 d . . .
H12 H 0.4218 0.5628 0.1547 0.071 Uiso 1 1 calc R . .
N5 N 0.2514(3) 0.4049(2) 0.2173(3) 0.0542(10) Uani 1 1 d . . .
N1 N 0.2052(4) 0.5402(3) -0.1022(4) 0.0797(17) Uani 1 1 d . . .
C15 C 0.5431(4) 0.4422(4) 0.0799(4) 0.0643(15) Uani 1 1 d . . .
H15 H 0.5730 0.4112 0.0601 0.077 Uiso 1 1 calc R . .
C2 C 0.3623(4) 0.3533(3) 0.2103(3) 0.0554(12) Uani 1 1 d . . .
H2 H 0.4083 0.3397 0.1938 0.067 Uiso 1 1 calc R . .
C14 C 0.5872(3) 0.4957(4) 0.1244(4) 0.0667(16) Uani 1 1 d . . .
H14 H 0.6474 0.5011 0.1358 0.080 Uiso 1 1 calc R . .
N7 N 0.2090(3) 0.5168(3) 0.1894(3) 0.0547(10) Uani 1 1 d . . .
C17 C 0.3997(4) 0.3800(3) 0.0163(3) 0.0517(11) Uani 1 1 d . . .
C16 C 0.4530(3) 0.4341(3) 0.0643(3) 0.0495(11) Uani 1 1 d . . .
N3 N 0.1171(3) 0.4317(3) 0.1087(3) 0.0590(11) Uani 1 1 d . . .
C19 C 0.2893(5) 0.2848(3) -0.0765(4) 0.0732(17) Uani 1 1 d . . .
H19 H 0.2501 0.2533 -0.1091 0.088 Uiso 1 1 calc R . .
C18 C 0.2592(4) 0.3349(3) -0.0401(3) 0.0595(13) Uani 1 1 d . . .
H18 H 0.1995 0.3358 -0.0471 0.071 Uiso 1 1 calc R . .
C10 C 0.0303(4) 0.4145(4) 0.0842(5) 0.0717(16) Uani 1 1 d . . .
H10 H -0.0025 0.4101 0.1183 0.086 Uiso 1 1 calc R . .
C8 C 0.0735(4) 0.4168(3) -0.0224(4) 0.0649(14) Uani 1 1 d . . .
H8 H 0.0722 0.4140 -0.0766 0.078 Uiso 1 1 calc R . .
C4 C 0.2725(4) 0.3583(3) 0.2780(3) 0.0615(13) Uani 1 1 d . . .
H4 H 0.2431 0.3506 0.3144 0.074 Uiso 1 1 calc R . .
C3 C 0.3438(4) 0.3250(3) 0.2759(4) 0.0647(14) Uani 1 1 d . . .
H3 H 0.3740 0.2907 0.3107 0.078 Uiso 1 1 calc R . .
C6 C 0.2309(5) 0.6228(4) 0.2052(5) 0.0773(18) Uani 1 1 d . . .
H6 H 0.2337 0.6663 0.2239 0.093 Uiso 1 1 calc R . .
C5 C 0.2598(4) 0.5988(3) 0.1435(4) 0.0618(13) Uani 1 1 d . . .
H5 H 0.2848 0.6248 0.1133 0.074 Uiso 1 1 calc R . .
C7 C 0.1982(4) 0.5702(4) 0.2320(4) 0.0680(16) Uani 1 1 d . . .
H7 H 0.1727 0.5704 0.2724 0.082 Uiso 1 1 calc R . .
C9 C 0.0009(4) 0.4050(4) 0.0010(5) 0.082(2) Uani 1 1 d . . .
H9 H -0.0561 0.3931 -0.0336 0.099 Uiso 1 1 calc R . .
C20 C 0.3771(6) 0.2813(4) -0.0649(5) 0.083(2) Uani 1 1 d . . .
H20 H 0.3984 0.2470 -0.0885 0.100 Uiso 1 1 calc R . .
P1 P 0.0000 0.67627(11) 0.2500 0.0590(5) Uani 1 2 d SD . .
F3 F 0.0320(4) 0.6732(4) 0.1754(3) 0.137(2) Uani 1 1 d . B .
F1 F 0.0998(3) 0.6758(4) 0.3050(4) 0.150(3) Uani 1 1 d . B .
P2 P 0.0000 0.2477(2) 0.2500 0.1254(15) Uani 1 2 d SD . .
C21 C 0.4335(5) 0.3292(3) -0.0179(5) 0.0747(17) Uani 1 1 d . . .
H21 H 0.4935 0.3277 -0.0091 0.090 Uiso 1 1 calc R . .
F6 F 0.0298(10) 0.2486(10) 0.3436(7) 0.292(8) Uani 1 1 d . A .
F5A F -0.0406(16) 0.1788(8) 0.244(2) 0.236(9) Uani 0.50 1 d PD A -1
F5B F -0.0961(14) 0.2204(11) 0.237(2) 0.236(9) Uani 0.50 1 d PD A -2
F8A F -0.0024(17) 0.5979(6) 0.2675(12) 0.082(4) Uiso 0.25 1 d PD B -1
F8B F 0.0373(12) 0.6059(7) 0.2883(11) 0.082(4) Uiso 0.25 1 d PD B -2
F9A F -0.001(4) 0.7536(6) 0.256(2) 0.088(4) Uiso 0.25 1 d PD B -1
F9B F -0.0185(13) 0.7448(7) 0.2060(11) 0.088(4) Uiso 0.25 1 d PD B -2
F7 F 0.0633(10) 0.2955(9) 0.2448(13) 0.320(9) Uani 1 1 d . A .
O1W O 0.8218(15) 0.3212(11) 0.0635(13) 0.313(9) Uani 1 1 d . . .
O2WA O 0.349(2) 0.7270(16) 0.9647(18) 0.204(9) Uani 0.50 1 d P C 1
O2WB O 0.335(2) 0.6722(16) 0.9920(18) 0.204(9) Uani 0.50 1 d P D 2
O3W O 0.0301(15) 0.4690(8) 0.2746(10) 0.146(8) Uani 0.50 1 d P E -1

loop_
_atom_site_aniso_label
_atom_site_aniso_U_11
_atom_site_aniso_U_22
_atom_site_aniso_U_33
_atom_site_aniso_U_23
_atom_site_aniso_U_13
_atom_site_aniso_U_12
Ru1 0.0389(2) 0.0559(3) 0.0395(2) -0.00103(15) 0.01703(16) 0.00332(14)
N9 0.044(2) 0.059(2) 0.0407(19) 0.0026(18) 0.0177(16) 0.0080(17)
N4 0.044(2) 0.058(2) 0.0433(19) -0.0012(17) 0.0206(16) 0.0041(17)
N8 0.049(2) 0.056(2) 0.0381(18) 0.0041(17) 0.0185(16) 0.0037(17)
N6 0.044(2) 0.060(3) 0.051(2) -0.0043(18) 0.0195(18) 0.0051(17)
C11 0.051(3) 0.079(4) 0.053(3) 0.001(2) 0.028(2) 0.007(2)
N2 0.045(2) 0.063(3) 0.050(2) -0.001(2) 0.0182(18) 0.0009(19)
C13 0.049(3) 0.101(5) 0.051(3) 0.000(3) 0.009(2) -0.013(3)
C1 0.048(3) 0.062(3) 0.058(3) 0.005(2) 0.025(2) 0.008(2)
C12 0.055(3) 0.075(4) 0.050(3) -0.006(2) 0.022(2) -0.005(2)
N5 0.057(2) 0.063(3) 0.050(2) 0.0020(19) 0.0297(19) 0.008(2)
N1 0.084(4) 0.101(5) 0.060(3) 0.030(3) 0.033(3) 0.018(3)
C15 0.049(3) 0.095(4) 0.053(3) 0.016(3) 0.023(2) 0.018(3)
C2 0.058(3) 0.057(3) 0.051(3) -0.002(2) 0.020(2) 0.008(2)
C14 0.036(2) 0.105(5) 0.059(3) 0.009(3) 0.017(2) -0.001(3)
N7 0.051(2) 0.067(3) 0.052(2) -0.002(2) 0.0259(19) 0.012(2)
C17 0.058(3) 0.058(3) 0.047(2) 0.010(2) 0.028(2) 0.011(2)
C16 0.046(2) 0.063(3) 0.045(2) 0.009(2) 0.023(2) 0.011(2)
N3 0.042(2) 0.078(3) 0.063(3) 0.001(2) 0.027(2) 0.000(2)
C19 0.098(5) 0.061(3) 0.061(3) -0.011(3) 0.029(3) -0.004(3)
C18 0.061(3) 0.064(3) 0.050(3) -0.003(2) 0.017(2) 0.001(3)
C10 0.051(3) 0.087(4) 0.085(4) 0.006(3) 0.034(3) -0.003(3)
C8 0.048(3) 0.080(4) 0.061(3) -0.007(3) 0.013(2) 0.001(3)
C4 0.075(4) 0.066(3) 0.048(3) -0.003(2) 0.028(3) -0.001(3)
C3 0.082(4) 0.058(3) 0.053(3) 0.004(2) 0.024(3) 0.010(3)
C6 0.073(4) 0.071(4) 0.091(5) -0.018(4) 0.032(4) 0.020(3)
C5 0.055(3) 0.060(3) 0.072(3) -0.003(3) 0.024(3) 0.007(2)
C7 0.066(3) 0.081(4) 0.060(3) -0.009(3) 0.027(3) 0.025(3)
C9 0.048(3) 0.101(5) 0.091(5) -0.003(4) 0.016(3) -0.010(3)
C20 0.108(6) 0.068(4) 0.092(5) -0.010(4) 0.058(4) 0.014(4)
P1 0.0442(9) 0.0618(12) 0.0633(12) 0.000 0.0103(8) 0.000
F3 0.103(4) 0.226(7) 0.087(3) -0.004(4) 0.042(3) -0.011(4)
F1 0.062(3) 0.257(8) 0.107(4) -0.024(5) 0.002(3) 0.030(4)
P2 0.181(4) 0.089(2) 0.157(4) 0.000 0.122(4) 0.000
C21 0.076(4) 0.068(4) 0.095(5) -0.001(3) 0.048(4) 0.016(3)
F6 0.248(14) 0.50(3) 0.154(8) 0.014(12) 0.106(9) 0.007(16)
F5A 0.24(2) 0.131(12) 0.38(2) -0.071(18) 0.17(2) -0.064(12)
F5B 0.24(2) 0.131(12) 0.38(2) -0.071(18) 0.17(2) -0.064(12)
F7 0.243(14) 0.332(19) 0.43(2) 0.075(17) 0.174(17) -0.101(13)
O1W 0.33(2) 0.32(2) 0.30(2) 0.030(17) 0.127(18) 0.026(18)
O2WA 0.209(15) 0.25(3) 0.173(17) -0.012(18) 0.094(12) 0.03(2)
O2WB 0.209(15) 0.25(3) 0.173(17) -0.012(18) 0.094(12) 0.03(2)
O3W 0.20(3) 0.159(13) 0.109(16) -0.002(9) 0.087(15) -0.043(12)

loop_
_atom_type_symbol
_atom_type_description
_atom_type_scat_dispersion_real
_atom_type_scat_dispersion_imag
_atom_type_scat_source
C C 0.0033 0.0016 'International Tables Vol C Tables 4.2.6.8 and 6.1.1.4'
H H 0.0000 0.0000 'International Tables Vol C Tables 4.2.6.8 and 6.1.1.4'
N N 0.0061 0.0033 'International Tables Vol C Tables 4.2.6.8 and 6.1.1.4'
O O 0.0106 0.0060 'International Tables Vol C Tables 4.2.6.8 and 6.1.1.4'
F F 0.0171 0.0103 'International Tables Vol C Tables 4.2.6.8 and 6.1.1.4'
P P 0.1023 0.0942 'International Tables Vol C Tables 4.2.6.8 and 6.1.1.4'
Ru Ru -1.2594 0.8363 'International Tables Vol C Tables 4.2.6.8 and 6.1.1.4'

loop_
_geom_angle_atom_site_label_1
_geom_angle_atom_site_label_2
_geom_angle_atom_site_label_3
_geom_angle
_geom_angle_site_symmetry_1
_geom_angle_site_symmetry_3
C1 Ru1 N9 93.79(19) . .
C1 Ru1 N8 90.48(19) . .
N9 Ru1 N8 78.45(16) . .
C1 Ru1 N6 93.4(2) . .
N9 Ru1 N6 98.46(17) . .
N8 Ru1 N6 175.18(16) . .
C1 Ru1 N2 89.67(19) . .
N9 Ru1 N2 176.26(17) . .
N8 Ru1 N2 100.14(17) . .
N6 Ru1 N2 82.72(17) . .
C1 Ru1 N4 175.12(18) . .
N9 Ru1 N4 91.08(15) . .
N8 Ru1 N4 90.62(15) . .
N6 Ru1 N4 85.72(17) . .
N2 Ru1 N4 85.46(16) . .
C12 N9 C16 118.1(5) . .
C12 N9 Ru1 126.5(4) . .
C16 N9 Ru1 115.4(4) . .
C2 N4 N5 104.8(4) . .
C2 N4 Ru1 136.9(4) . .
N5 N4 Ru1 117.6(3) . .
C18 N8 C17 118.5(5) . .
C18 N8 Ru1 125.9(4) . .
C17 N8 Ru1 115.5(3) . .
C5 N6 N7 105.3(5) . .
C5 N6 Ru1 137.5(4) . .
N7 N6 Ru1 117.1(3) . .
N5 C11 N7 110.8(5) . .
N5 C11 N3 110.3(5) . .
N7 C11 N3 110.6(5) . .
C8 N2 N3 105.4(4) . .
C8 N2 Ru1 136.6(4) . .
N3 N2 Ru1 117.9(3) . .
C12 C13 C14 119.3(6) . .
N1 C1 Ru1 175.0(6) . .
N9 C12 C13 123.0(6) . .
C4 N5 N4 110.7(4) . .
C4 N5 C11 129.9(5) . .
N4 N5 C11 119.1(4) . .
C14 C15 C16 119.9(6) . .
N4 C2 C3 111.9(5) . .
C15 C14 C13 119.0(5) . .
C7 N7 N6 110.6(5) . .
C7 N7 C11 129.0(5) . .
N6 N7 C11 120.1(4) . .
N8 C17 C21 121.0(6) . .
N8 C17 C16 115.5(4) . .
C21 C17 C16 123.5(5) . .
N9 C16 C15 120.8(5) . .
N9 C16 C17 114.9(4) . .
C15 C16 C17 124.3(5) . .
N2 N3 C10 110.8(5) . .
N2 N3 C11 119.5(4) . .
C10 N3 C11 129.6(5) . .
C20 C19 C18 119.9(6) . .
N8 C18 C19 122.3(6) . .
C9 C10 N3 107.0(6) . .
N2 C8 C9 110.9(6) . .
C3 C4 N5 107.6(5) . .
C4 C3 C2 104.9(5) . .
C7 C6 C5 105.8(6) . .
N6 C5 C6 111.0(6) . .
C6 C7 N7 107.4(6) . .
C10 C9 C8 105.8(6) . .
C19 C20 C21 119.0(6) . .
F1 P1 F1 179.3(7) . 2
F1 P1 F9B 74.5(8) . 2
F1 P1 F9B 106.2(8) 2 2
F1 P1 F9B 106.2(8) . .
F1 P1 F9B 74.5(8) 2 .
F9B P1 F9B 54.3(14) 2 .
F1 P1 F3 85.3(3) . .
F1 P1 F3 94.7(3) 2 .
F9B P1 F3 112.2(8) 2 .
F9B P1 F3 72.2(8) . .
F1 P1 F3 94.7(3) . 2
F1 P1 F3 85.3(3) 2 2
F9B P1 F3 72.2(8) 2 2
F9B P1 F3 112.2(8) . 2
F3 P1 F3 175.4(6) . 2
F1 P1 F9A 91(2) . 2
F1 P1 F9A 90(2) 2 2
F9B P1 F9A 30.6(16) 2 2
F9B P1 F9A 23.8(17) . 2
F3 P1 F9A 88.3(17) . 2
F3 P1 F9A 96.3(17) 2 2
F1 P1 F9A 90(2) . .
F1 P1 F9A 91(2) 2 .
F9B P1 F9A 23.8(17) 2 .
F9B P1 F9A 30.6(15) . .
F3 P1 F9A 96.3(17) . .
F3 P1 F9A 88.3(17) 2 .
F9A P1 F9A 8(3) 2 .
F1 P1 F8B 65.5(7) . .
F1 P1 F8B 113.8(8) 2 .
F9B P1 F8B 127.9(10) 2 .
F9B P1 F8B 167.1(10) . .
F3 P1 F8B 96.8(8) . .
F3 P1 F8B 79.1(8) 2 .
F9A P1 F8B 155(2) 2 .
F9A P1 F8B 151(2) . .
F1 P1 F8B 113.8(8) . 2
F1 P1 F8B 65.5(7) 2 2
F9B P1 F8B 167.1(10) 2 2
F9B P1 F8B 127.9(10) . 2
F3 P1 F8B 79.1(8) . 2
F3 P1 F8B 96.8(8) 2 2
F9A P1 F8B 151(2) 2 2
F9A P1 F8B 155(2) . 2
F8B P1 F8B 53.5(13) . 2
F1 P1 F8A 91.0(10) . 2
F1 P1 F8A 88.3(9) 2 2
F9B P1 F8A 161.9(10) 2 2
F9B P1 F8A 142.6(9) . 2
F3 P1 F8A 76.6(7) . 2
F3 P1 F8A 98.8(7) 2 2
F9A P1 F8A 164.6(16) 2 2
F9A P1 F8A 172.7(16) . 2
F8B P1 F8A 34.0(9) . 2
F8B P1 F8A 22.8(10) 2 2
F1 P1 F8A 88.3(9) . .
F1 P1 F8A 91.0(10) 2 .
F9B P1 F8A 142.6(9) 2 .
F9B P1 F8A 161.9(10) . .
F3 P1 F8A 98.8(7) . .
F3 P1 F8A 76.6(7) 2 .
F9A P1 F8A 172.7(16) 2 .
F9A P1 F8A 164.6(16) . .
F8B P1 F8A 22.8(10) . .
F8B P1 F8A 34.0(9) 2 .
F8A P1 F8A 22.7(12) 2 .
F7 P2 F7 95.5(16) . 2
F7 P2 F6 95.8(10) . .
F7 P2 F6 83.3(10) 2 .
F7 P2 F6 83.3(10) . 2
F7 P2 F6 95.8(10) 2 2
F6 P2 F6 178.6(16) . 2
F7 P2 F5A 155.3(12) . .
F7 P2 F5A 108.5(11) 2 .
F6 P2 F5A 92.8(15) . .
F6 P2 F5A 88.4(15) 2 .
F7 P2 F5A 108.5(11) . 2
F7 P2 F5A 155.3(12) 2 2
F6 P2 F5A 88.4(15) . 2
F6 P2 F5A 92.8(15) 2 2
F5A P2 F5A 48.5(17) . 2
F7 P2 F5B 155.6(14) . .
F7 P2 F5B 63.5(10) 2 .
F6 P2 F5B 94.0(14) . .
F6 P2 F5B 86.5(13) 2 .
F5A P2 F5B 45.5(10) . .
F5A P2 F5B 94.0(14) 2 .
F7 P2 F5B 63.5(10) . 2
F7 P2 F5B 155.6(14) 2 2
F6 P2 F5B 86.5(13) . 2
F6 P2 F5B 94.0(14) 2 2
F5A P2 F5B 94.0(14) . 2
F5A P2 F5B 45.5(10) 2 2
F5B P2 F5B 139.5(18) . 2
C20 C21 C17 119.2(6) . .

loop_
_geom_bond_atom_site_label_1
_geom_bond_atom_site_label_2
_geom_bond_distance
_geom_bond_site_symmetry_2
Ru1 C1 1.999(6) .
Ru1 N9 2.063(4) .
Ru1 N8 2.069(4) .
Ru1 N6 2.083(4) .
Ru1 N2 2.090(4) .
Ru1 N4 2.119(4) .
N9 C12 1.334(7) .
N9 C16 1.375(6) .
N4 C2 1.314(7) .
N4 N5 1.360(5) .
N8 C18 1.333(7) .
N8 C17 1.359(7) .
N6 C5 1.309(7) .
N6 N7 1.365(6) .
C11 N5 1.432(7) .
C11 N7 1.433(8) .
C11 N3 1.445(8) .
N2 C8 1.320(7) .
N2 N3 1.357(6) .
C13 C12 1.377(8) .
C13 C14 1.381(10) .
C1 N1 1.146(8) .
N5 C4 1.355(7) .
C15 C14 1.366(10) .
C15 C16 1.395(7) .
C2 C3 1.395(8) .
N7 C7 1.351(7) .
C17 C21 1.391(8) .
C17 C16 1.450(8) .
N3 C10 1.359(7) .
C19 C20 1.366(11) .
C19 C18 1.370(9) .
C10 C9 1.351(11) .
C8 C9 1.396(9) .
C4 C3 1.347(9) .
C6 C7 1.341(10) .
C6 C5 1.397(9) .
C20 C21 1.374(11) .
P1 F1 1.550(5) .
P1 F1 1.550(5) 2
P1 F9B 1.553(14) 2
P1 F9B 1.553(14) .
P1 F3 1.554(5) .
P1 F3 1.554(5) 2
P1 F9A 1.565(12) 2
P1 F9A 1.565(12) .
P1 F8B 1.591(13) .
P1 F8B 1.591(13) 2
P1 F8A 1.612(12) 2
P1 F8A 1.612(12) .
P2 F7 1.435(11) .
P2 F7 1.435(11) 2
P2 F6 1.508(12) .
P2 F6 1.508(12) 2
P2 F5A 1.524(14) .
P2 F5A 1.524(14) 2
P2 F5B 1.590(15) .
P2 F5B 1.590(15) 2
